data_4503000
loop_
_publ_author_name
'Danylyuk, Oksana'
'Fedin, Vladimir P.'

_publ_section_title
;
 Solid-State Supramolecular Assemblies of Tryptophan and Tryptamine with
 Cucurbit[6]Uril
;
_journal_issue 2
_journal_name_full 'Crystal Growth &amp; Design'
_journal_page_first 550
_journal_paper_doi 10.1021/cg2013914
_journal_volume 12
_journal_year 2012
_chemical_formula_sum 'C56 H62 Cl2 N28 O29'
_chemical_formula_weight 1658.24
_chemical_name_systematic
;
 ?
;
_space_group_IT_number 15
_symmetry_cell_setting monoclinic
_symmetry_space_group_name_Hall '-C 2yc'
_symmetry_space_group_name_H-M 'C 1 2/c 1'
_atom_sites_solution_hydrogens geom
_atom_sites_solution_primary direct
_atom_sites_solution_secondary difmap
_audit_creation_method SHELXL-97
_cell_angle_alpha 90.00
_cell_angle_beta 97.7838(7)
_cell_angle_gamma 90.00
_cell_formula_units_Z 8
_cell_length_a 27.1196(6)
_cell_length_b 16.1001(4)
_cell_length_c 34.3202(7)
_cell_measurement_reflns_used 16701
_cell_measurement_temperature 100(2)
_cell_measurement_theta_max 27.48
_cell_measurement_theta_min 2.55
_cell_volume 14847.1(6)
_computing_cell_refinement 'Denzo and Scalepak (Otwinowski & Minor, 1997)'
_computing_data_collection 'Collect data collection software (Nonius B.V., 1998)'
_computing_data_reduction 'Denzo and Scalepak (Otwinowski & Minor, 1997)'
_computing_structure_refinement 'SHELXL-97 (Sheldrick, 2008)'
_computing_structure_solution 'SHELXS-97 (Sheldrick, 1990)'
_diffrn_ambient_temperature 100(2)
_diffrn_detector_area_resol_mean 8.3
_diffrn_measured_fraction_theta_full 0.992
_diffrn_measured_fraction_theta_max 0.992
_diffrn_measurement_device_type KappaApexII
_diffrn_measurement_method '\f and \w scans'
_diffrn_radiation_monochromator graphite
_diffrn_radiation_source 'fine-focus sealed tube'
_diffrn_radiation_type MoK\a
_diffrn_radiation_wavelength 0.71073
_diffrn_reflns_av_R_equivalents 0.0394
_diffrn_reflns_av_sigmaI/netI 0.0477
_diffrn_reflns_limit_h_max 35
_diffrn_reflns_limit_h_min -35
_diffrn_reflns_limit_k_max 20
_diffrn_reflns_limit_k_min -19
_diffrn_reflns_limit_l_max 44
_diffrn_reflns_limit_l_min -44
_diffrn_reflns_number 73766
_diffrn_reflns_theta_full 27.48
_diffrn_reflns_theta_max 27.48
_diffrn_reflns_theta_min 2.60
_exptl_absorpt_coefficient_mu 0.190
_exptl_absorpt_correction_T_max 0.9280
_exptl_absorpt_correction_T_min 0.9028
_exptl_absorpt_correction_type multi-scan
_exptl_absorpt_process_details 'DENZO and SCALEPACK (Otwinowski & Minor 1997)'
_exptl_crystal_colour colourless
_exptl_crystal_density_diffrn 1.484
_exptl_crystal_density_method 'not measured'
_exptl_crystal_description prism
_exptl_crystal_F_000 6864.8
_exptl_crystal_size_max 0.55
_exptl_crystal_size_mid 0.45
_exptl_crystal_size_min 0.40
_refine_diff_density_max 1.228
_refine_diff_density_min -1.113
_refine_diff_density_rms 0.097
_refine_ls_extinction_method none
_refine_ls_goodness_of_fit_ref 1.054
_refine_ls_hydrogen_treatment constr
_refine_ls_matrix_type full
_refine_ls_number_parameters 1314
_refine_ls_number_reflns 16882
_refine_ls_number_restraints 306
_refine_ls_restrained_S_all 1.046
_refine_ls_R_factor_all 0.1317
_refine_ls_R_factor_gt 0.0964
_refine_ls_shift/su_max 0.008
_refine_ls_shift/su_mean 0.000
_refine_ls_structure_factor_coef Fsqd
_refine_ls_weighting_details 'calc w=1/[\s^2^(Fo^2^)+(0.1332P)^2^+75.9140P] where P=(Fo^2^+2Fc^2^)/3'
_refine_ls_weighting_scheme calc
_refine_ls_wR_factor_gt 0.2525
_refine_ls_wR_factor_ref 0.2867
_reflns_number_gt 11766
_reflns_number_total 16882
_reflns_threshold_expression >2\s(I)
_cod_data_source_file cg2013914_si_001.cif
_cod_data_source_block complex_3
_cod_original_sg_symbol_H-M C2/c
_cod_database_code 4503000

loop_
_symmetry_equiv_pos_as_xyz
'x, y, z'
'-x, y, -z+1/2'
'x+1/2, y+1/2, z'
'-x+1/2, y+1/2, -z+1/2'
'-x, -y, -z'
'x, -y, z-1/2'
'-x+1/2, -y+1/2, -z'
'x+1/2, -y+1/2, z-1/2'

loop_
_atom_site_label
_atom_site_type_symbol
_atom_site_fract_x
_atom_site_fract_y
_atom_site_fract_z
_atom_site_U_iso_or_equiv
_atom_site_adp_type
_atom_site_occupancy
_atom_site_symmetry_multiplicity
_atom_site_calc_flag
_atom_site_refinement_flags
_atom_site_disorder_assembly
_atom_site_disorder_group
O8 O 0.20915(10) 0.42644(17) 0.94809(7) 0.0318(6) Uani 1 1 d . . .
O7 O 0.19222(11) 0.61460(18) 0.90846(8) 0.0367(6) Uani 1 1 d . . .
O10 O 0.42924(12) 0.50695(18) 0.98587(8) 0.0400(7) Uani 1 1 d . . .
O9 O 0.32352(11) 0.36761(18) 0.98809(8) 0.0382(7) Uani 1 1 d . . .
N16 N 0.21799(11) 0.30219(19) 0.91638(8) 0.0266(6) Uani 1 1 d . . .
O3 O 0.35377(12) 0.23304(19) 0.82742(9) 0.0438(7) Uani 1 1 d . . .
N2 N 0.16222(12) 0.4724(2) 0.79550(9) 0.0290(7) Uani 1 1 d . . .
O12 O 0.28902(11) 0.74871(18) 0.90509(7) 0.0348(6) Uani 1 1 d . . .
N12 N 0.26674(14) 0.6813(2) 0.78013(9) 0.0342(7) Uani 1 1 d . . .
O11 O 0.40729(13) 0.6954(2) 0.94285(8) 0.0514(9) Uani 1 1 d . . .
N15 N 0.16432(11) 0.39442(19) 0.88786(8) 0.0256(6) Uani 1 1 d . . .
N18 N 0.37923(12) 0.29665(19) 0.95475(9) 0.0294(7) Uani 1 1 d . . .
N19 N 0.45074(12) 0.3880(2) 0.95495(9) 0.0313(7) Uani 1 1 d . . .
N20 N 0.48128(12) 0.50829(19) 0.93786(9) 0.0292(7) Uani 1 1 d . . .
N23 N 0.33194(11) 0.7741(2) 0.85243(9) 0.0290(7) Uani 1 1 d . . .
N6 N 0.39223(13) 0.2366(2) 0.89196(10) 0.0339(7) Uani 1 1 d . . .
O2 O 0.23412(11) 0.2849(2) 0.78946(8) 0.0423(7) Uani 1 1 d . . .
N22 N 0.41583(12) 0.73688(19) 0.87982(9) 0.0287(7) Uani 1 1 d . . .
N3 N 0.17305(12) 0.3351(2) 0.82364(8) 0.0284(6) Uani 1 1 d . . .
N14 N 0.15182(12) 0.53132(19) 0.85935(8) 0.0277(6) Uani 1 1 d . . .
O1 O 0.21563(14) 0.4691(2) 0.74855(9) 0.0489(8) Uani 1 1 d . . .
N9 N 0.47916(12) 0.5881(2) 0.84516(9) 0.0327(7) Uani 1 1 d . . .
C27 C 0.19838(13) 0.3796(2) 0.92005(10) 0.0245(7) Uani 1 1 d . . .
C36 C 0.20091(14) 0.7349(2) 0.84850(11) 0.0295(8) Uani 1 1 d . . .
H36A H 0.1779 0.7710 0.8311 0.035 Uiso 1 1 calc R . .
H36B H 0.1985 0.7510 0.8760 0.035 Uiso 1 1 calc R . .
N5 N 0.31097(12) 0.2109(2) 0.88001(9) 0.0323(7) Uani 1 1 d . . .
C35 C 0.29056(14) 0.7561(2) 0.86974(10) 0.0275(7) Uani 1 1 d . . .
N7 N 0.46124(13) 0.3318(2) 0.89045(10) 0.0370(8) Uani 1 1 d . . .
N13 N 0.18487(12) 0.64942(19) 0.84270(9) 0.0286(6) Uani 1 1 d . . .
N17 N 0.29966(12) 0.2584(2) 0.94617(9) 0.0324(7) Uani 1 1 d . . .
C34 C 0.37804(14) 0.8003(2) 0.87580(11) 0.0279(7) Uani 1 1 d . . .
H34A H 0.3909 0.8499 0.8634 0.033 Uiso 1 1 calc R . .
H34B H 0.3710 0.8167 0.9023 0.033 Uiso 1 1 calc R . .
O4 O 0.45475(12) 0.3668(2) 0.82459(9) 0.0508(8) Uani 1 1 d . . .
N24 N 0.25118(11) 0.7498(2) 0.84059(9) 0.0281(6) Uani 1 1 d . . .
N21 N 0.46918(12) 0.6453(2) 0.90937(9) 0.0304(7) Uani 1 1 d . . .
N4 N 0.22603(12) 0.2423(2) 0.85276(9) 0.0334(7) Uani 1 1 d . . .
N10 N 0.42854(14) 0.6834(3) 0.81601(9) 0.0426(9) Uani 1 1 d . . .
O6 O 0.32384(15) 0.6128(2) 0.74677(9) 0.0549(9) Uani 1 1 d . . .
C17 C 0.32276(14) 0.2000(2) 0.92221(11) 0.0287(8) Uani 1 1 d . . .
H17 H 0.3168 0.1414 0.9301 0.034 Uiso 1 1 calc R . .
O5 O 0.44148(15) 0.5638(3) 0.78226(9) 0.0647(11) Uani 1 1 d . . .
N8 N 0.49291(12) 0.4512(2) 0.87401(9) 0.0319(7) Uani 1 1 d . . .
C8 C 0.50992(14) 0.5146(3) 0.84894(12) 0.0325(8) Uani 1 1 d . . .
H8A H 0.5443 0.5307 0.8597 0.039 Uiso 1 1 calc R . .
H8B H 0.5109 0.4908 0.8225 0.039 Uiso 1 1 calc R . .
C14 C 0.13803(14) 0.5338(2) 0.81708(10) 0.0282(7) Uani 1 1 d . . .
H14 H 0.1011 0.5330 0.8097 0.034 Uiso 1 1 calc R . .
C32 C 0.49446(15) 0.5955(2) 0.94056(11) 0.0315(8) Uani 1 1 d . . .
H32A H 0.4867 0.6174 0.9660 0.038 Uiso 1 1 calc R . .
H32B H 0.5308 0.6009 0.9404 0.038 Uiso 1 1 calc R . .
C2 C 0.14780(14) 0.3865(2) 0.79254(10) 0.0274(7) Uani 1 1 d . . .
H2A H 0.1548 0.3646 0.7669 0.033 Uiso 1 1 calc R . .
H2B H 0.1115 0.3825 0.7930 0.033 Uiso 1 1 calc R . .
N11 N 0.34527(13) 0.7248(2) 0.78739(10) 0.0373(8) Uani 1 1 d . . .
C23 C 0.32114(13) 0.7831(2) 0.81040(10) 0.0268(7) Uani 1 1 d . . .
H23 H 0.3265 0.8416 0.8021 0.032 Uiso 1 1 calc R . .
C31 C 0.45095(14) 0.4718(2) 0.96169(11) 0.0306(8) Uani 1 1 d . . .
C25 C 0.17783(14) 0.5989(2) 0.87365(10) 0.0280(7) Uani 1 1 d . . .
N1 N 0.19509(15) 0.5906(2) 0.77843(10) 0.0401(8) Uani 1 1 d . . .
C33 C 0.42855(15) 0.6929(2) 0.91342(10) 0.0311(8) Uani 1 1 d . . .
C13 C 0.16103(15) 0.6171(2) 0.80540(11) 0.0317(8) Uani 1 1 d . . .
H13 H 0.1350 0.6559 0.7925 0.038 Uiso 1 1 calc R . .
C15 C 0.15652(13) 0.3236(2) 0.86194(10) 0.0246(7) Uani 1 1 d . . .
H15 H 0.1215 0.3030 0.8595 0.030 Uiso 1 1 calc R . .
C16 C 0.19407(14) 0.2587(2) 0.88206(10) 0.0262(7) Uani 1 1 d . . .
H16 H 0.1769 0.2072 0.8894 0.031 Uiso 1 1 calc R . .
C24 C 0.26529(14) 0.7586(2) 0.80189(10) 0.0282(7) Uani 1 1 d . . .
H24 H 0.2451 0.8020 0.7862 0.034 Uiso 1 1 calc R . .
C22 C 0.44994(14) 0.7240(3) 0.85162(11) 0.0322(8) Uani 1 1 d . . .
H22 H 0.4676 0.7764 0.8461 0.039 Uiso 1 1 calc R . .
C26 C 0.13366(13) 0.4682(2) 0.88418(10) 0.0268(7) Uani 1 1 d . . .
H26A H 0.1325 0.4919 0.9107 0.032 Uiso 1 1 calc R . .
H26B H 0.0993 0.4527 0.8730 0.032 Uiso 1 1 calc R . .
C28 C 0.24738(14) 0.2617(2) 0.94908(10) 0.0293(8) Uani 1 1 d . . .
H28A H 0.2426 0.2912 0.9736 0.035 Uiso 1 1 calc R . .
H28B H 0.2349 0.2042 0.9512 0.035 Uiso 1 1 calc R . .
C1 C 0.19377(16) 0.5070(3) 0.77224(11) 0.0349(9) Uani 1 1 d . . .
C4 C 0.26556(15) 0.1813(3) 0.85744(12) 0.0359(9) Uani 1 1 d . . .
H4A H 0.2540 0.1316 0.8706 0.043 Uiso 1 1 calc R . .
H4B H 0.2728 0.1641 0.8311 0.043 Uiso 1 1 calc R . .
C21 C 0.48635(15) 0.6577(2) 0.87172(11) 0.0316(8) Uani 1 1 d . . .
H21 H 0.5215 0.6778 0.8749 0.038 Uiso 1 1 calc R . .
C6 C 0.44310(17) 0.2469(3) 0.88508(14) 0.0434(10) Uani 1 1 d . . .
H6A H 0.4460 0.2291 0.8579 0.052 Uiso 1 1 calc R . .
H6B H 0.4646 0.2101 0.9032 0.052 Uiso 1 1 calc R . .
C7 C 0.46797(15) 0.3817(3) 0.85960(12) 0.0375(9) Uani 1 1 d . . .
C29 C 0.33332(15) 0.3137(2) 0.96515(10) 0.0302(8) Uani 1 1 d . . .
C3 C 0.21319(14) 0.2875(2) 0.81897(10) 0.0307(8) Uani 1 1 d . . .
C18 C 0.37894(14) 0.2227(2) 0.93055(11) 0.0293(8) Uani 1 1 d . . .
H18 H 0.3990 0.1769 0.9445 0.035 Uiso 1 1 calc R . .
C5 C 0.35304(16) 0.2281(2) 0.86272(12) 0.0343(9) Uani 1 1 d . . .
C20 C 0.50655(14) 0.4487(2) 0.91622(11) 0.0307(8) Uani 1 1 d . . .
H20 H 0.5435 0.4511 0.9238 0.037 Uiso 1 1 calc R . .
C30 C 0.42421(15) 0.3300(2) 0.97703(11) 0.0331(8) Uani 1 1 d . . .
H30A H 0.4467 0.2834 0.9860 0.040 Uiso 1 1 calc R . .
H30B H 0.4153 0.3585 1.0007 0.040 Uiso 1 1 calc R . .
C19 C 0.48469(15) 0.3640(2) 0.92756(11) 0.0322(8) Uani 1 1 d . . .
H19 H 0.5113 0.3259 0.9401 0.039 Uiso 1 1 calc R . .
C11 C 0.31300(18) 0.6675(3) 0.76937(11) 0.0402(10) Uani 1 1 d . . .
C9 C 0.44871(17) 0.6067(3) 0.81164(11) 0.0422(10) Uani 1 1 d . . .
C12 C 0.22283(19) 0.6473(3) 0.75702(11) 0.0431(11) Uani 1 1 d . . .
H12A H 0.2007 0.6936 0.7469 0.052 Uiso 1 1 calc R . .
H12B H 0.2330 0.6178 0.7341 0.052 Uiso 1 1 calc R . .
C10 C 0.39812(16) 0.7261(3) 0.78433(12) 0.0456(11) Uani 1 1 d . . .
H10A H 0.4035 0.7003 0.7591 0.055 Uiso 1 1 calc R . .
H10B H 0.4093 0.7846 0.7838 0.055 Uiso 1 1 calc R . .
Cl1 Cl 0.37551(5) 0.41493(9) 1.09578(4) 0.0630(4) Uani 1 1 d . . .
N1Y N 0.27708(16) 0.4799(2) 0.50440(10) 0.0428(9) Uani 1 1 d D . .
H1Y1 H 0.3070 0.4540 0.5105 0.064 Uiso 1 1 calc R . .
H1Y2 H 0.2809 0.5252 0.4892 0.064 Uiso 1 1 calc R . .
H1Y3 H 0.2549 0.4442 0.4910 0.064 Uiso 1 1 calc R . .
N2Y N 0.22373(12) 0.4802(2) 0.66759(9) 0.0317(7) Uani 1 1 d D . .
H2Y H 0.2316 0.4850 0.6932 0.038 Uiso 1 1 calc R . .
C1Y C 0.25838(17) 0.5062(2) 0.54095(12) 0.0380(9) Uani 1 1 d D . .
H1Y4 H 0.2255 0.5333 0.5343 0.046 Uiso 1 1 calc R . .
H1Y5 H 0.2816 0.5473 0.5549 0.046 Uiso 1 1 calc R . .
C2Y C 0.25342(16) 0.4327(2) 0.56768(11) 0.0325(8) Uani 1 1 d D . .
H2Y1 H 0.2319 0.3903 0.5531 0.039 Uiso 1 1 calc R . .
H2Y2 H 0.2866 0.4076 0.5753 0.039 Uiso 1 1 calc R . .
C3Y C 0.23178(14) 0.4564(2) 0.60417(10) 0.0292(8) Uani 1 1 d D . .
C4Y C 0.25565(15) 0.4571(2) 0.64148(11) 0.0318(8) Uani 1 1 d D . .
H4Y H 0.2898 0.4435 0.6487 0.038 Uiso 1 1 calc R . .
C5Y C 0.17765(14) 0.4943(2) 0.64683(11) 0.0309(8) Uani 1 1 d D . .
C6Y C 0.18074(14) 0.4804(2) 0.60664(11) 0.0305(8) Uani 1 1 d D . .
C7Y C 0.13795(15) 0.4894(2) 0.57900(12) 0.0341(8) Uani 1 1 d D . .
H7Y H 0.1391 0.4794 0.5519 0.041 Uiso 1 1 calc R . .
C8Y C 0.09415(16) 0.5132(3) 0.59226(14) 0.0429(10) Uani 1 1 d D . .
H8Y H 0.0650 0.5203 0.5739 0.052 Uiso 1 1 calc R . .
C9Y C 0.09194(17) 0.5270(3) 0.63259(14) 0.0452(11) Uani 1 1 d D . .
H9Y H 0.0612 0.5429 0.6408 0.054 Uiso 1 1 calc R . .
C10Y C 0.13353(16) 0.5180(2) 0.66055(13) 0.0381(9) Uani 1 1 d D . .
H10Y H 0.1321 0.5274 0.6877 0.046 Uiso 1 1 calc R . .
N1X N 0.3764(5) 0.4222(11) 0.7747(3) 0.123(7) Uani 0.620(7) 1 d PDU A 1
H1X1 H 0.3902 0.3810 0.7907 0.184 Uiso 0.620(7) 1 calc PR A 1
H1X2 H 0.3465 0.4368 0.7820 0.184 Uiso 0.620(7) 1 calc PR A 1
H1X3 H 0.3969 0.4671 0.7768 0.184 Uiso 0.620(7) 1 calc PR A 1
N2X N 0.3937(7) 0.3436(10) 0.6079(4) 0.080(4) Uani 0.620(7) 1 d PDU A 1
H2X H 0.3846 0.3548 0.5828 0.096 Uiso 0.620(7) 1 calc PR A 1
C1X C 0.3689(3) 0.3927(6) 0.7334(2) 0.053(2) Uani 0.620(7) 1 d PDU A 1
H1XA H 0.3409 0.4237 0.7186 0.064 Uiso 0.620(7) 1 calc PR A 1
H1XB H 0.3596 0.3332 0.7331 0.064 Uiso 0.620(7) 1 calc PR A 1
C2X C 0.4143(4) 0.4030(8) 0.7130(3) 0.053(3) Uani 0.620(7) 1 d PDU A 1
H2X1 H 0.4435 0.3795 0.7298 0.063 Uiso 0.620(7) 1 calc PR A 1
H2X2 H 0.4205 0.4630 0.7095 0.063 Uiso 0.620(7) 1 calc PR A 1
C3X C 0.4087(7) 0.3609(9) 0.6733(3) 0.061(3) Uani 0.620(7) 1 d PDU A 1
C4X C 0.3876(8) 0.3948(9) 0.6391(4) 0.063(3) Uani 0.620(7) 1 d PDU A 1
H4X H 0.3709 0.4468 0.6369 0.076 Uiso 0.620(7) 1 calc PR A 1
C5X C 0.4165(7) 0.2718(10) 0.6228(4) 0.073(4) Uani 0.620(7) 1 d PDU A 1
C6X C 0.4273(9) 0.2800(10) 0.6632(3) 0.064(3) Uani 0.620(7) 1 d PDU A 1
C7X C 0.4532(8) 0.2159(10) 0.6842(5) 0.070(4) Uani 0.620(7) 1 d PDU A 1
H7X H 0.4626 0.2197 0.7118 0.085 Uiso 0.620(7) 1 calc PR A 1
C8X C 0.4648(9) 0.1457(10) 0.6632(5) 0.070(4) Uani 0.620(7) 1 d PDU A 1
H8X H 0.4826 0.1019 0.6773 0.084 Uiso 0.620(7) 1 calc PR A 1
C9X C 0.4519(10) 0.1366(13) 0.6233(5) 0.079(4) Uani 0.620(7) 1 d PDU A 1
H9X H 0.4602 0.0873 0.6105 0.095 Uiso 0.620(7) 1 calc PR A 1
C10X C 0.4266(11) 0.2005(13) 0.6018(4) 0.077(5) Uani 0.620(7) 1 d PDU A 1
H10X H 0.4166 0.1959 0.5743 0.092 Uiso 0.620(7) 1 calc PR A 1
O13W O 0.7044(2) 0.4305(4) 0.68625(18) 0.0639(19) Uani 0.620(7) 1 d P A 1
O12W O 0.6652(4) 0.4423(4) 0.60981(19) 0.105(4) Uani 0.620(7) 1 d P A 1
N1XA N 0.3820(6) 0.4553(9) 0.7636(4) 0.061(5) Uani 0.380(7) 1 d PDU A 2
H1X4 H 0.3539 0.4258 0.7659 0.091 Uiso 0.380(7) 1 calc PR A 2
H1X5 H 0.3773 0.5094 0.7698 0.091 Uiso 0.380(7) 1 calc PR A 2
H1X6 H 0.4079 0.4341 0.7803 0.091 Uiso 0.380(7) 1 calc PR A 2
N2XA N 0.3913(6) 0.3363(11) 0.6076(4) 0.034(3) Uani 0.380(7) 1 d PDU A 2
H2XA H 0.3766 0.3493 0.5840 0.040 Uiso 0.380(7) 1 calc PR A 2
C1XA C 0.3935(6) 0.4494(8) 0.7214(4) 0.058(3) Uani 0.380(7) 1 d PDU A 2
H1XC H 0.3625 0.4542 0.7027 0.069 Uiso 0.380(7) 1 calc PR A 2
H1XD H 0.4161 0.4951 0.7160 0.069 Uiso 0.380(7) 1 calc PR A 2
C2XA C 0.4179(7) 0.3670(9) 0.7163(4) 0.041(3) Uani 0.380(7) 1 d PDU A 2
H2X3 H 0.4016 0.3237 0.7305 0.049 Uiso 0.380(7) 1 calc PR A 2
H2X4 H 0.4534 0.3697 0.7277 0.049 Uiso 0.380(7) 1 calc PR A 2
C3XA C 0.4140(12) 0.3438(13) 0.6730(4) 0.045(4) Uani 0.380(7) 1 d PDU A 2
C4XA C 0.3951(12) 0.3868(12) 0.6407(5) 0.045(5) Uani 0.380(7) 1 d PDU A 2
H4XA H 0.3858 0.4436 0.6406 0.054 Uiso 0.380(7) 1 calc PR A 2
C5XA C 0.4148(8) 0.2621(11) 0.6185(4) 0.036(4) Uani 0.380(7) 1 d PDU A 2
C6XA C 0.4297(11) 0.2641(11) 0.6589(4) 0.035(3) Uani 0.380(7) 1 d PDU A 2
C7XA C 0.4526(9) 0.1950(12) 0.6791(4) 0.043(4) Uani 0.380(7) 1 d PDU A 2
H7XA H 0.4612 0.1952 0.7068 0.052 Uiso 0.380(7) 1 calc PR A 2
C8XA C 0.4619(11) 0.1266(13) 0.6566(6) 0.047(4) Uani 0.380(7) 1 d PDU A 2
H8XA H 0.4768 0.0786 0.6692 0.056 Uiso 0.380(7) 1 calc PR A 2
C9XA C 0.4500(14) 0.1269(13) 0.6159(6) 0.050(4) Uani 0.380(7) 1 d PDU A 2
H9XA H 0.4587 0.0803 0.6013 0.060 Uiso 0.380(7) 1 calc PR A 2
C10A C 0.4257(13) 0.1934(12) 0.5961(5) 0.042(4) Uani 0.380(7) 1 d PDU A 2
H10C H 0.4168 0.1925 0.5684 0.051 Uiso 0.380(7) 1 calc PR A 2
O13A O 0.6898(5) 0.3533(9) 0.7337(3) 0.083(4) Uani 0.380(7) 1 d P A 2
O12A O 0.6460(13) 0.456(2) 0.6394(7) 0.124(13) Uani 0.20 1 d P B 2
O12B O 0.6411(9) 0.5315(14) 0.6549(6) 0.073(6) Uani 0.20 1 d P B 2
O3W O 0.36969(17) 0.6157(3) 1.02415(12) 0.0485(15) Uani 0.797(11) 1 d P . .
O3WA O 0.3677(5) 0.5490(11) 1.0353(4) 0.042(5) Uani 0.203(11) 1 d P . .
O6W O 0.6844(3) 0.5788(3) 0.56797(13) 0.1025(19) Uani 1 1 d . . .
O8W O 0.3349(2) 0.7606(3) 0.98846(13) 0.0901(15) Uani 1 1 d . . .
Cl2 Cl 0.02117(13) 0.4024(2) 0.82033(13) 0.0883(11) Uani 0.628(5) 1 d P C 1
O9W O 0.4752(4) 0.1570(8) 1.0943(4) 0.079(3) Uani 0.628(5) 1 d P C 1
O17W O 0.4784(5) 0.7222(8) 0.7171(4) 0.072(3) Uani 0.40 1 d P D 1
O17B O 0.4825(8) 0.8004(15) 0.7356(7) 0.081(7) Uani 0.20 1 d P . 1
O11W O 0.9444(4) 0.5395(12) 0.7602(2) 0.136(6) Uani 0.628(5) 1 d P C 1
O14W O 0.4171(3) 0.2111(7) 0.7758(2) 0.074(2) Uani 0.628(5) 1 d P C 1
O18A O 0.0480(9) 0.4880(16) 0.9717(5) 0.110(7) Uani 0.30 1 d P E 1
O18B O 0.0215(6) 0.4318(9) 0.9743(4) 0.077(4) Uani 0.35 1 d P E 1
O15W O -0.0292(3) 0.2875(7) 1.0058(2) 0.108(4) Uani 0.628(5) 1 d P C 1
O10W O 0.1518(3) 0.5680(4) 0.98089(18) 0.0574(17) Uani 0.628(5) 1 d P C 1
O7W O 0.1233(3) 0.3966(6) 0.9949(2) 0.062(2) Uani 0.628(5) 1 d P C 1
O2WA O 0.3935(4) 0.2389(6) 1.0598(3) 0.050(3) Uani 0.628(5) 1 d P C 1
O19W O 0.0148(8) 0.4086(12) 0.8413(7) 0.142(10) Uani 0.372(5) 1 d P C 2
O17A O 0.4570(4) 0.7426(9) 0.6989(4) 0.063(3) Uani 0.372(5) 1 d P C 2
O11A O 0.9499(4) 0.4839(7) 0.7648(3) 0.046(3) Uani 0.372(5) 1 d P C 2
O14A O 0.4115(4) 0.1509(11) 0.7678(3) 0.072(4) Uani 0.372(5) 1 d P C 2
O20W O 0.9396(8) 0.4169(16) 0.7841(7) 0.158(10) Uani 0.372(5) 1 d P C 2
O9WA O 0.4914(7) 0.150(2) 1.0867(9) 0.114(10) Uani 0.372(5) 1 d P C 2
Cl3 Cl 0.02210(17) 0.4008(3) 1.00147(18) 0.0813(19) Uani 0.372(5) 1 d P C 2
O15A O -0.0909(8) 0.3162(12) 0.9986(5) 0.133(7) Uani 0.372(5) 1 d P C 2
O18W O 0.0785(8) 0.5548(12) 0.9720(5) 0.117(6) Uani 0.372(5) 1 d P C 2
O10A O 0.1793(4) 0.5950(9) 0.9816(3) 0.056(3) Uani 0.372(5) 1 d P C 2
O7WA O 0.1368(4) 0.3597(7) 0.9932(3) 0.040(2) Uani 0.372(5) 1 d P C 2
O2W O 0.4048(6) 0.2550(10) 1.0671(5) 0.024(3) Uani 0.372(5) 1 d P C 2
O16W O 0.2481(3) 0.6881(5) 0.9755(2) 0.153(3) Uani 1 1 d . . .
O5W O 0.3850(4) 0.6490(11) 0.6834(3) 0.058(5) Uani 0.59(7) 1 d P . .
O5WA O 0.373(3) 0.615(4) 0.6794(10) 0.167(15) Uani 0.41(7) 1 d P . .

loop_
_atom_site_aniso_label
_atom_site_aniso_U_11
_atom_site_aniso_U_22
_atom_site_aniso_U_33
_atom_site_aniso_U_23
_atom_site_aniso_U_13
_atom_site_aniso_U_12
O8 0.0363(14) 0.0319(14) 0.0265(13) -0.0076(11) 0.0021(11) 0.0030(11)
O7 0.0481(17) 0.0354(15) 0.0254(13) -0.0044(11) 0.0008(11) 0.0030(13)
O10 0.0512(18) 0.0362(15) 0.0338(14) -0.0075(12) 0.0096(13) 0.0006(13)
O9 0.0438(16) 0.0373(15) 0.0310(14) -0.0126(12) -0.0037(12) 0.0081(13)
N16 0.0297(15) 0.0278(15) 0.0218(14) -0.0039(12) 0.0015(11) 0.0027(12)
O3 0.0579(19) 0.0412(17) 0.0340(15) -0.0039(13) 0.0120(13) -0.0011(14)
N2 0.0362(17) 0.0294(16) 0.0229(14) -0.0034(12) 0.0095(12) -0.0083(13)
O12 0.0416(16) 0.0406(15) 0.0229(12) -0.0025(11) 0.0068(11) -0.0042(12)
N12 0.053(2) 0.0273(16) 0.0242(15) -0.0037(12) 0.0129(14) -0.0074(15)
O11 0.071(2) 0.060(2) 0.0272(14) 0.0072(14) 0.0189(14) 0.0281(18)
N15 0.0287(15) 0.0257(15) 0.0229(14) -0.0034(11) 0.0055(11) 0.0004(12)
N18 0.0342(17) 0.0252(15) 0.0274(15) -0.0048(12) -0.0008(12) 0.0052(13)
N19 0.0363(18) 0.0288(16) 0.0285(15) -0.0031(12) 0.0032(13) 0.0015(13)
N20 0.0294(16) 0.0264(15) 0.0309(15) -0.0037(12) 0.0011(12) 0.0017(13)
N23 0.0287(16) 0.0315(16) 0.0273(15) -0.0005(12) 0.0055(12) -0.0015(13)
N6 0.0361(18) 0.0281(16) 0.0385(18) -0.0094(13) 0.0089(14) -0.0021(14)
O2 0.0460(17) 0.0571(19) 0.0269(14) -0.0087(13) 0.0157(12) 0.0098(15)
N22 0.0339(17) 0.0277(15) 0.0255(15) 0.0016(12) 0.0080(12) 0.0073(13)
N3 0.0332(16) 0.0315(16) 0.0221(14) -0.0010(12) 0.0095(12) 0.0016(13)
N14 0.0355(17) 0.0255(15) 0.0223(14) -0.0013(12) 0.0048(12) -0.0003(13)
O1 0.077(2) 0.0423(17) 0.0341(15) -0.0096(13) 0.0315(15) -0.0190(16)
N9 0.0325(17) 0.0369(18) 0.0289(16) -0.0024(13) 0.0048(13) 0.0092(14)
C27 0.0243(17) 0.0288(17) 0.0222(16) -0.0031(13) 0.0095(13) -0.0024(14)
C36 0.0291(18) 0.0250(18) 0.0355(19) -0.0046(14) 0.0082(15) 0.0011(14)
N5 0.0324(17) 0.0335(17) 0.0305(16) -0.0051(13) 0.0028(13) 0.0029(14)
C35 0.0302(18) 0.0257(17) 0.0271(17) -0.0043(14) 0.0060(14) 0.0020(14)
N7 0.0385(19) 0.0369(18) 0.0373(18) -0.0120(15) 0.0114(14) -0.0082(15)
N13 0.0320(16) 0.0275(15) 0.0265(15) -0.0033(12) 0.0046(12) -0.0018(13)
N17 0.0308(16) 0.0319(17) 0.0337(16) -0.0090(13) 0.0014(13) 0.0075(13)
C34 0.0319(19) 0.0216(16) 0.0301(18) -0.0035(14) 0.0040(14) 0.0024(14)
O4 0.0483(19) 0.071(2) 0.0340(16) -0.0183(15) 0.0108(13) -0.0171(17)
N24 0.0296(16) 0.0285(15) 0.0268(15) -0.0051(12) 0.0057(12) -0.0001(13)
N21 0.0364(17) 0.0306(16) 0.0241(14) -0.0001(12) 0.0033(12) 0.0064(13)
N4 0.0358(17) 0.0402(18) 0.0241(15) -0.0065(13) 0.0037(13) 0.0099(15)
N10 0.051(2) 0.055(2) 0.0223(15) 0.0033(15) 0.0069(14) 0.0270(18)
O6 0.092(3) 0.0381(17) 0.0401(17) -0.0082(14) 0.0306(17) 0.0070(17)
C17 0.035(2) 0.0214(17) 0.0297(18) -0.0031(14) 0.0044(15) 0.0035(14)
O5 0.074(2) 0.088(3) 0.0298(16) -0.0181(17) -0.0023(15) 0.045(2)
N8 0.0316(17) 0.0328(17) 0.0312(16) -0.0039(13) 0.0035(13) -0.0003(13)
C8 0.0271(18) 0.038(2) 0.0336(19) 0.0009(16) 0.0073(15) 0.0074(16)
C14 0.0335(19) 0.0280(18) 0.0231(16) 0.0003(14) 0.0035(14) -0.0002(15)
C32 0.034(2) 0.0304(19) 0.0266(17) -0.0001(14) -0.0072(15) 0.0001(16)
C2 0.0335(19) 0.0291(18) 0.0195(15) -0.0023(13) 0.0028(13) -0.0073(15)
N11 0.0411(19) 0.0409(19) 0.0315(17) -0.0015(14) 0.0112(14) 0.0125(16)
C23 0.0298(18) 0.0249(17) 0.0266(17) 0.0023(14) 0.0066(14) 0.0031(14)
C31 0.0321(19) 0.0307(19) 0.0268(17) -0.0009(15) -0.0048(14) 0.0040(15)
C25 0.0296(18) 0.0282(18) 0.0266(17) -0.0026(14) 0.0056(14) 0.0049(14)
N1 0.063(2) 0.0323(18) 0.0285(16) -0.0030(14) 0.0194(16) -0.0158(17)
C33 0.039(2) 0.0317(19) 0.0236(17) -0.0022(14) 0.0063(15) 0.0033(16)
C13 0.039(2) 0.0309(19) 0.0245(17) -0.0007(14) 0.0022(15) -0.0055(16)
C15 0.0272(17) 0.0253(17) 0.0223(16) -0.0029(13) 0.0065(13) -0.0038(14)
C16 0.0300(18) 0.0264(17) 0.0226(16) -0.0020(13) 0.0045(13) -0.0018(14)
C24 0.0358(19) 0.0228(17) 0.0265(17) 0.0011(13) 0.0064(14) 0.0012(14)
C22 0.0303(19) 0.035(2) 0.0333(19) 0.0087(16) 0.0106(15) 0.0050(16)
C26 0.0265(18) 0.0306(18) 0.0252(16) -0.0001(14) 0.0105(13) 0.0045(14)
C28 0.039(2) 0.0274(18) 0.0218(16) -0.0019(13) 0.0057(14) 0.0019(15)
C1 0.048(2) 0.036(2) 0.0226(17) -0.0042(15) 0.0115(16) -0.0144(18)
C4 0.040(2) 0.035(2) 0.0322(19) -0.0126(16) 0.0009(16) 0.0061(17)
C21 0.0310(19) 0.0323(19) 0.0330(19) 0.0023(15) 0.0094(15) 0.0003(16)
C6 0.045(2) 0.037(2) 0.052(3) -0.0161(19) 0.020(2) -0.0071(19)
C7 0.030(2) 0.047(2) 0.036(2) -0.0118(18) 0.0089(16) -0.0015(18)
C29 0.039(2) 0.0253(17) 0.0250(17) -0.0017(14) -0.0022(15) 0.0064(15)
C3 0.034(2) 0.035(2) 0.0238(17) -0.0102(15) 0.0065(14) -0.0032(16)
C18 0.0333(19) 0.0204(16) 0.0331(18) -0.0031(14) 0.0008(15) 0.0037(14)
C5 0.047(2) 0.0206(17) 0.036(2) -0.0055(15) 0.0108(17) 0.0041(16)
C20 0.0253(18) 0.0307(19) 0.0346(19) -0.0003(15) -0.0016(15) 0.0050(15)
C30 0.038(2) 0.0315(19) 0.0275(18) 0.0011(15) -0.0041(15) -0.0025(16)
C19 0.0314(19) 0.0276(18) 0.037(2) -0.0002(15) 0.0013(15) 0.0029(15)
C11 0.065(3) 0.033(2) 0.0258(18) 0.0052(16) 0.0174(18) 0.008(2)
C9 0.044(2) 0.059(3) 0.0254(19) -0.0022(18) 0.0088(17) 0.023(2)
C12 0.071(3) 0.038(2) 0.0225(18) -0.0028(16) 0.0132(18) -0.025(2)
C10 0.040(2) 0.072(3) 0.0270(19) 0.015(2) 0.0132(17) 0.021(2)
Cl1 0.0602(8) 0.0621(8) 0.0665(8) 0.0009(6) 0.0075(6) -0.0152(6)
N1Y 0.062(2) 0.0342(18) 0.0370(18) 0.0091(15) 0.0248(17) 0.0082(17)
N2Y 0.0407(18) 0.0301(16) 0.0263(15) -0.0037(12) 0.0121(13) -0.0077(14)
C1Y 0.053(3) 0.0282(19) 0.038(2) 0.0059(16) 0.0271(19) 0.0049(18)
C2Y 0.044(2) 0.0274(18) 0.0286(18) 0.0028(15) 0.0142(16) -0.0006(16)
C3Y 0.037(2) 0.0219(17) 0.0304(18) 0.0020(14) 0.0123(15) -0.0045(15)
C4Y 0.037(2) 0.0281(18) 0.0314(19) 0.0017(15) 0.0090(16) -0.0026(16)
C5Y 0.038(2) 0.0201(16) 0.038(2) 0.0003(14) 0.0163(16) -0.0034(15)
C6Y 0.038(2) 0.0219(17) 0.0342(19) 0.0011(14) 0.0130(16) -0.0050(15)
C7Y 0.040(2) 0.0270(19) 0.036(2) 0.0077(15) 0.0077(16) -0.0038(16)
C8Y 0.038(2) 0.033(2) 0.057(3) 0.0132(19) 0.0062(19) 0.0016(18)
C9Y 0.046(3) 0.029(2) 0.065(3) 0.003(2) 0.025(2) 0.0023(18)
C10Y 0.048(2) 0.0273(19) 0.043(2) -0.0031(16) 0.0196(19) -0.0026(17)
N1X 0.072(7) 0.26(2) 0.043(5) -0.030(7) 0.016(5) -0.082(10)
N2X 0.081(10) 0.106(8) 0.055(5) -0.015(5) 0.016(6) -0.053(6)
C1X 0.043(4) 0.068(5) 0.048(4) -0.002(4) 0.001(3) -0.018(4)
C2X 0.043(5) 0.066(7) 0.049(4) -0.004(5) 0.005(4) -0.015(6)
C3X 0.032(7) 0.089(7) 0.061(5) -0.018(5) 0.007(4) -0.033(5)
C4X 0.028(6) 0.107(8) 0.054(5) -0.019(5) 0.001(4) -0.039(6)
C5X 0.072(10) 0.098(7) 0.058(5) -0.017(4) 0.038(6) -0.052(6)
C6X 0.039(7) 0.100(8) 0.057(5) -0.026(4) 0.023(5) -0.027(6)
C7X 0.044(7) 0.093(8) 0.077(7) -0.024(5) 0.018(5) -0.031(5)
C8X 0.050(7) 0.092(8) 0.075(7) -0.020(5) 0.029(6) -0.032(6)
C9X 0.051(9) 0.115(9) 0.078(8) -0.032(7) 0.032(7) -0.038(6)
C10X 0.061(11) 0.121(10) 0.052(6) -0.034(5) 0.020(6) -0.047(7)
O13W 0.058(4) 0.074(4) 0.060(4) 0.004(3) 0.011(3) 0.009(3)
O12W 0.220(11) 0.053(4) 0.037(3) 0.007(3) -0.004(5) 0.008(5)
N1XA 0.053(9) 0.059(8) 0.059(7) -0.038(6) -0.033(6) 0.035(7)
N2XA 0.010(6) 0.062(7) 0.027(5) 0.027(5) -0.002(5) -0.014(5)
C1XA 0.049(8) 0.045(7) 0.081(8) 0.002(6) 0.017(7) -0.001(6)
C2XA 0.033(6) 0.054(9) 0.036(5) 0.011(5) 0.007(5) 0.009(7)
C3XA 0.038(10) 0.071(8) 0.028(4) 0.017(4) 0.011(6) 0.002(8)
C4XA 0.041(13) 0.061(7) 0.036(6) 0.020(5) 0.013(7) 0.001(8)
C5XA 0.021(7) 0.057(7) 0.024(5) 0.015(4) -0.016(6) -0.011(6)
C6XA 0.025(8) 0.056(6) 0.022(5) 0.019(4) -0.004(6) -0.009(6)
C7XA 0.032(9) 0.074(9) 0.025(6) 0.034(6) 0.008(6) 0.003(8)
C8XA 0.031(8) 0.060(8) 0.052(9) 0.027(8) 0.012(8) -0.005(9)
C9XA 0.045(11) 0.051(7) 0.054(8) 0.013(6) 0.008(8) -0.019(7)
C10A 0.030(10) 0.060(8) 0.035(6) 0.010(5) 0.000(7) -0.021(7)
O13A 0.087(8) 0.098(9) 0.067(7) 0.010(6) 0.022(6) 0.034(7)
O12A 0.17(3) 0.16(3) 0.043(12) -0.014(14) -0.005(14) 0.11(2)
O12B 0.085(15) 0.068(13) 0.073(13) -0.009(11) 0.036(11) 0.015(11)
O3W 0.063(3) 0.046(3) 0.040(2) -0.0090(18) 0.0199(19) -0.007(2)
O3WA 0.035(8) 0.052(12) 0.042(9) -0.007(7) 0.016(6) -0.014(7)
O6W 0.193(6) 0.060(3) 0.060(3) -0.006(2) 0.039(3) 0.009(3)
O8W 0.123(4) 0.093(4) 0.058(3) -0.007(2) 0.027(3) 0.001(3)
Cl2 0.082(2) 0.082(2) 0.106(3) -0.0009(19) 0.0289(18) -0.0359(16)
O9W 0.044(6) 0.095(7) 0.093(7) -0.019(5) -0.003(5) -0.009(5)
O17W 0.086(9) 0.071(7) 0.072(8) 0.021(6) 0.057(7) 0.019(7)
O17B 0.064(14) 0.085(16) 0.10(2) 0.024(13) 0.041(12) 0.022(11)
O11W 0.092(7) 0.277(18) 0.037(4) -0.054(8) 0.000(4) 0.017(10)
O14W 0.054(4) 0.120(7) 0.049(4) 0.012(4) 0.016(3) 0.010(4)
O18A 0.123(17) 0.118(18) 0.077(12) -0.004(12) -0.027(11) 0.011(15)
O18B 0.094(10) 0.052(7) 0.070(8) 0.016(6) -0.040(7) 0.012(7)
O15W 0.094(6) 0.175(9) 0.049(4) -0.017(5) -0.007(4) 0.076(6)
O10W 0.081(5) 0.060(4) 0.033(3) 0.001(3) 0.017(3) 0.003(4)
O7W 0.079(6) 0.074(6) 0.032(3) -0.004(4) 0.010(3) -0.012(4)
O2WA 0.064(7) 0.026(4) 0.070(7) 0.010(4) 0.049(5) 0.012(4)
O19W 0.159(17) 0.133(15) 0.165(18) -0.097(14) 0.133(16) -0.108(13)
O17A 0.037(6) 0.096(10) 0.062(7) -0.017(7) 0.027(5) 0.024(6)
O11A 0.056(6) 0.044(5) 0.037(5) -0.006(4) 0.003(4) 0.037(5)
O14A 0.061(7) 0.133(12) 0.023(4) -0.022(6) 0.014(4) -0.032(8)
O20W 0.136(16) 0.16(2) 0.168(19) -0.091(17) -0.032(14) 0.072(15)
O9WA 0.036(10) 0.19(2) 0.115(15) -0.085(14) -0.005(9) 0.018(11)
Cl3 0.063(3) 0.076(3) 0.100(4) -0.037(3) -0.009(2) 0.017(2)
O15A 0.166(17) 0.117(13) 0.128(14) -0.056(11) 0.063(12) -0.020(12)
O18W 0.153(16) 0.108(13) 0.093(11) -0.015(9) 0.034(10) -0.011(12)
O10A 0.052(6) 0.090(9) 0.027(4) -0.007(5) 0.005(5) 0.012(6)
O7WA 0.047(6) 0.036(5) 0.042(5) -0.003(4) 0.027(4) 0.003(4)
O2W 0.026(4) 0.030(6) 0.018(4) -0.009(3) 0.007(3) -0.027(4)
O16W 0.205(8) 0.151(7) 0.110(5) 0.024(5) 0.053(5) 0.012(6)
O5W 0.079(9) 0.062(7) 0.039(5) 0.017(4) 0.026(4) 0.012(5)
O5WA 0.31(4) 0.10(3) 0.114(16) 0.030(15) 0.11(2) 0.09(3)

loop_
_atom_type_symbol
_atom_type_description
_atom_type_scat_dispersion_real
_atom_type_scat_dispersion_imag
_atom_type_scat_source
C C 0.0033 0.0016 'International Tables Vol C Tables 4.2.6.8 and 6.1.1.4'
H H 0.0000 0.0000 'International Tables Vol C Tables 4.2.6.8 and 6.1.1.4'
O O 0.0106 0.0060 'International Tables Vol C Tables 4.2.6.8 and 6.1.1.4'
N N 0.0061 0.0033 'International Tables Vol C Tables 4.2.6.8 and 6.1.1.4'
Cl Cl 0.1484 0.1585 'International Tables Vol C Tables 4.2.6.8 and 6.1.1.4'

loop_
_geom_angle_atom_site_label_1
_geom_angle_atom_site_label_2
_geom_angle_atom_site_label_3
_geom_angle
_geom_angle_site_symmetry_1
C27 N16 C28 121.5(3) .
C27 N16 C16 112.3(3) .
C28 N16 C16 123.7(3) .
C1 N2 C2 122.5(3) .
C1 N2 C14 112.6(3) .
C2 N2 C14 123.9(3) .
C11 N12 C12 120.4(3) .
C11 N12 C24 111.5(3) .
C12 N12 C24 121.9(4) .
C27 N15 C15 112.9(3) .
C27 N15 C26 122.2(3) .
C15 N15 C26 124.1(3) .
C29 N18 C18 112.3(3) .
C29 N18 C30 121.2(3) .
C18 N18 C30 122.9(3) .
C31 N19 C30 122.4(3) .
C31 N19 C19 112.5(3) .
C30 N19 C19 124.6(3) .
C31 N20 C20 112.9(3) .
C31 N20 C32 122.7(3) .
C20 N20 C32 123.2(3) .
C35 N23 C23 112.8(3) .
C35 N23 C34 121.1(3) .
C23 N23 C34 124.5(3) .
C5 N6 C18 113.2(3) .
C5 N6 C6 123.9(4) .
C18 N6 C6 122.3(4) .
C33 N22 C34 123.2(3) .
C33 N22 C22 112.5(3) .
C34 N22 C22 123.4(3) .
C3 N3 C2 122.8(3) .
C3 N3 C15 112.6(3) .
C2 N3 C15 124.4(3) .
C25 N14 C14 113.1(3) .
C25 N14 C26 123.4(3) .
C14 N14 C26 123.0(3) .
C9 N9 C21 112.3(3) .
C9 N9 C8 122.4(3) .
C21 N9 C8 123.6(3) .
O8 C27 N15 126.3(3) .
O8 C27 N16 125.3(3) .
N15 C27 N16 108.3(3) .
N24 C36 N13 113.9(3) .
N24 C36 H36A 108.8 .
N13 C36 H36A 108.8 .
N24 C36 H36B 108.8 .
N13 C36 H36B 108.8 .
H36A C36 H36B 107.7 .
C5 N5 C4 121.9(3) .
C5 N5 C17 111.7(3) .
C4 N5 C17 123.5(3) .
O12 C35 N24 126.2(3) .
O12 C35 N23 126.1(3) .
N24 C35 N23 107.7(3) .
C7 N7 C19 112.7(3) .
C7 N7 C6 122.3(4) .
C19 N7 C6 123.4(4) .
C25 N13 C36 121.8(3) .
C25 N13 C13 112.3(3) .
C36 N13 C13 123.5(3) .
C29 N17 C28 122.9(3) .
C29 N17 C17 112.3(3) .
C28 N17 C17 124.8(3) .
N22 C34 N23 113.2(3) .
N22 C34 H34A 108.9 .
N23 C34 H34A 108.9 .
N22 C34 H34B 108.9 .
N23 C34 H34B 108.9 .
H34A C34 H34B 107.7 .
C35 N24 C24 113.0(3) .
C35 N24 C36 122.6(3) .
C24 N24 C36 124.4(3) .
C33 N21 C32 123.3(3) .
C33 N21 C21 112.1(3) .
C32 N21 C21 124.4(3) .
C3 N4 C16 112.6(3) .
C3 N4 C4 123.6(3) .
C16 N4 C4 123.7(3) .
C9 N10 C22 112.5(3) .
C9 N10 C10 122.9(4) .
C22 N10 C10 123.1(4) .
N17 C17 N5 115.8(3) .
N17 C17 C18 103.4(3) .
N5 C17 C18 103.5(3) .
N17 C17 H17 111.2 .
N5 C17 H17 111.2 .
C18 C17 H17 111.2 .
C7 N8 C20 112.7(3) .
C7 N8 C8 122.9(3) .
C20 N8 C8 123.8(3) .
N9 C8 N8 113.8(3) .
N9 C8 H8A 108.8 .
N8 C8 H8A 108.8 .
N9 C8 H8B 108.8 .
N8 C8 H8B 108.8 .
H8A C8 H8B 107.7 .
N2 C14 N14 114.9(3) .
N2 C14 C13 103.4(3) .
N14 C14 C13 103.0(3) .
N2 C14 H14 111.6 .
N14 C14 H14 111.6 .
C13 C14 H14 111.6 .
N21 C32 N20 113.9(3) .
N21 C32 H32A 108.8 .
N20 C32 H32A 108.8 .
N21 C32 H32B 108.8 .
N20 C32 H32B 108.8 .
H32A C32 H32B 107.7 .
N2 C2 N3 113.7(3) .
N2 C2 H2A 108.8 .
N3 C2 H2A 108.8 .
N2 C2 H2B 108.8 .
N3 C2 H2B 108.8 .
H2A C2 H2B 107.7 .
C11 N11 C23 112.3(3) .
C11 N11 C10 123.9(4) .
C23 N11 C10 123.9(4) .
N11 C23 N23 116.0(3) .
N11 C23 C24 103.6(3) .
N23 C23 C24 102.9(3) .
N11 C23 H23 111.2 .
N23 C23 H23 111.2 .
C24 C23 H23 111.2 .
O10 C31 N20 126.3(4) .
O10 C31 N19 125.5(4) .
N20 C31 N19 108.1(3) .
O7 C25 N14 126.7(4) .
O7 C25 N13 124.8(4) .
N14 C25 N13 108.5(3) .
C1 N1 C12 123.3(3) .
C1 N1 C13 112.5(3) .
C12 N1 C13 123.8(4) .
O11 C33 N22 125.9(4) .
O11 C33 N21 125.3(4) .
N22 C33 N21 108.8(3) .
N13 C13 N1 114.9(3) .
N13 C13 C14 103.2(3) .
N1 C13 C14 102.8(3) .
N13 C13 H13 111.8 .
N1 C13 H13 111.8 .
C14 C13 H13 111.8 .
N15 C15 N3 114.8(3) .
N15 C15 C16 103.0(3) .
N3 C15 C16 102.9(3) .
N15 C15 H15 111.8 .
N3 C15 H15 111.8 .
C16 C15 H15 111.8 .
N4 C16 N16 114.4(3) .
N4 C16 C15 103.5(3) .
N16 C16 C15 103.4(3) .
N4 C16 H16 111.7 .
N16 C16 H16 111.7 .
C15 C16 H16 111.7 .
N24 C24 N12 114.8(3) .
N24 C24 C23 103.1(3) .
N12 C24 C23 102.7(3) .
N24 C24 H24 111.8 .
N12 C24 H24 111.8 .
C23 C24 H24 111.8 .
N10 C22 N22 114.5(3) .
N10 C22 C21 103.0(3) .
N22 C22 C21 103.2(3) .
N10 C22 H22 111.8 .
N22 C22 H22 111.8 .
C21 C22 H22 111.8 .
N15 C26 N14 112.9(3) .
N15 C26 H26A 109.0 .
N14 C26 H26A 109.0 .
N15 C26 H26B 109.0 .
N14 C26 H26B 109.0 .
H26A C26 H26B 107.8 .
N17 C28 N16 114.2(3) .
N17 C28 H28A 108.7 .
N16 C28 H28A 108.7 .
N17 C28 H28B 108.7 .
N16 C28 H28B 108.7 .
H28A C28 H28B 107.6 .
O1 C1 N1 126.0(4) .
O1 C1 N2 125.5(4) .
N1 C1 N2 108.5(3) .
N5 C4 N4 113.6(3) .
N5 C4 H4A 108.8 .
N4 C4 H4A 108.8 .
N5 C4 H4B 108.8 .
N4 C4 H4B 108.8 .
H4A C4 H4B 107.7 .
N9 C21 N21 115.2(3) .
N9 C21 C22 103.3(3) .
N21 C21 C22 103.3(3) .
N9 C21 H21 111.5 .
N21 C21 H21 111.5 .
C22 C21 H21 111.5 .
N6 C6 N7 113.7(3) .
N6 C6 H6A 108.8 .
N7 C6 H6A 108.8 .
N6 C6 H6B 108.8 .
N7 C6 H6B 108.8 .
H6A C6 H6B 107.7 .
O4 C7 N7 126.3(4) .
O4 C7 N8 125.3(4) .
N7 C7 N8 108.3(3) .
O9 C29 N18 126.4(4) .
O9 C29 N17 125.1(4) .
N18 C29 N17 108.4(3) .
O2 C3 N3 125.8(4) .
O2 C3 N4 125.9(4) .
N3 C3 N4 108.4(3) .
N6 C18 N18 114.7(3) .
N6 C18 C17 103.2(3) .
N18 C18 C17 103.1(3) .
N6 C18 H18 111.7 .
N18 C18 H18 111.7 .
C17 C18 H18 111.7 .
O3 C5 N6 127.5(4) .
O3 C5 N5 124.4(4) .
N6 C5 N5 108.1(3) .
N20 C20 N8 115.0(3) .
N20 C20 C19 103.3(3) .
N8 C20 C19 102.7(3) .
N20 C20 H20 111.7 .
N8 C20 H20 111.7 .
C19 C20 H20 111.7 .
N18 C30 N19 113.8(3) .
N18 C30 H30A 108.8 .
N19 C30 H30A 108.8 .
N18 C30 H30B 108.8 .
N19 C30 H30B 108.8 .
H30A C30 H30B 107.7 .
N7 C19 N19 115.1(3) .
N7 C19 C20 103.4(3) .
N19 C19 C20 103.0(3) .
N7 C19 H19 111.6 .
N19 C19 H19 111.6 .
C20 C19 H19 111.6 .
O6 C11 N11 125.2(4) .
O6 C11 N12 126.0(5) .
N11 C11 N12 108.8(3) .
O5 C9 N9 126.1(4) .
O5 C9 N10 125.6(4) .
N9 C9 N10 108.3(4) .
N1 C12 N12 114.0(3) .
N1 C12 H12A 108.7 .
N12 C12 H12A 108.7 .
N1 C12 H12B 108.7 .
N12 C12 H12B 108.7 .
H12A C12 H12B 107.6 .
N10 C10 N11 114.0(3) .
N10 C10 H10A 108.7 .
N11 C10 H10A 108.7 .
N10 C10 H10B 108.7 .
N11 C10 H10B 108.7 .
H10A C10 H10B 107.6 .
C1Y N1Y H1Y1 109.5 .
C1Y N1Y H1Y2 109.5 .
H1Y1 N1Y H1Y2 109.5 .
C1Y N1Y H1Y3 109.5 .
H1Y1 N1Y H1Y3 109.5 .
H1Y2 N1Y H1Y3 109.5 .
C5Y N2Y C4Y 108.4(3) .
C5Y N2Y H2Y 125.8 .
C4Y N2Y H2Y 125.8 .
N1Y C1Y C2Y 111.0(3) .
N1Y C1Y H1Y4 109.4 .
C2Y C1Y H1Y4 109.4 .
N1Y C1Y H1Y5 109.4 .
C2Y C1Y H1Y5 109.4 .
H1Y4 C1Y H1Y5 108.0 .
C3Y C2Y C1Y 112.5(3) .
C3Y C2Y H2Y1 109.1 .
C1Y C2Y H2Y1 109.1 .
C3Y C2Y H2Y2 109.1 .
C1Y C2Y H2Y2 109.1 .
H2Y1 C2Y H2Y2 107.8 .
C4Y C3Y C6Y 106.3(3) .
C4Y C3Y C2Y 126.8(4) .
C6Y C3Y C2Y 126.9(3) .
C3Y C4Y N2Y 110.8(4) .
C3Y C4Y H4Y 124.6 .
N2Y C4Y H4Y 124.6 .
N2Y C5Y C10Y 129.2(4) .
N2Y C5Y C6Y 108.1(3) .
C10Y C5Y C6Y 122.7(4) .
C7Y C6Y C5Y 119.4(4) .
C7Y C6Y C3Y 134.1(3) .
C5Y C6Y C3Y 106.4(3) .
C8Y C7Y C6Y 118.4(4) .
C8Y C7Y H7Y 120.8 .
C6Y C7Y H7Y 120.8 .
C7Y C8Y C9Y 121.3(4) .
C7Y C8Y H8Y 119.4 .
C9Y C8Y H8Y 119.4 .
C10Y C9Y C8Y 121.6(4) .
C10Y C9Y H9Y 119.2 .
C8Y C9Y H9Y 119.2 .
C9Y C10Y C5Y 116.7(4) .
C9Y C10Y H10Y 121.7 .
C5Y C10Y H10Y 121.7 .
C5X N2X C4X 107.9(10) .
C5X N2X H2X 126.0 .
C4X N2X H2X 126.0 .
N1X C1X C2X 113.2(8) .
N1X C1X H1XA 108.9 .
C2X C1X H1XA 108.9 .
N1X C1X H1XB 108.9 .
C2X C1X H1XB 108.9 .
H1XA C1X H1XB 107.7 .
C1X C2X C3X 112.4(10) .
C1X C2X H2X1 109.1 .
C3X C2X H2X1 109.1 .
C1X C2X H2X2 109.1 .
C3X C2X H2X2 109.1 .
H2X1 C2X H2X2 107.9 .
C4X C3X C6X 105.9(8) .
C4X C3X C2X 125.5(11) .
C6X C3X C2X 128.4(10) .
C3X C4X N2X 110.6(11) .
C3X C4X H4X 124.7 .
N2X C4X H4X 124.7 .
N2X C5X C6X 108.4(9) .
N2X C5X C10X 127.3(11) .
C6X C5X C10X 124.3(11) .
C5X C6X C7X 118.1(10) .
C5X C6X C3X 106.9(9) .
C7X C6X C3X 134.9(10) .
C6X C7X C8X 117.8(11) .
C6X C7X H7X 121.1 .
C8X C7X H7X 121.1 .
C9X C8X C7X 123.6(12) .
C9X C8X H8X 118.2 .
C7X C8X H8X 118.2 .
C8X C9X C10X 119.4(12) .
C8X C9X H9X 120.3 .
C10X C9X H9X 120.3 .
C9X C10X C5X 116.7(11) .
C9X C10X H10X 121.6 .
C5X C10X H10X 121.6 .
C1XA N1XA H1X4 109.5 .
C1XA N1XA H1X5 109.5 .
H1X4 N1XA H1X5 109.5 .
C1XA N1XA H1X6 109.5 .
H1X4 N1XA H1X6 109.5 .
H1X5 N1XA H1X6 109.5 .
C5XA N2XA C4XA 107.7(9) .
C5XA N2XA H2XA 126.2 .
C4XA N2XA H2XA 126.2 .
C2XA C1XA N1XA 108.3(10) .
C2XA C1XA H1XC 110.0 .
N1XA C1XA H1XC 110.0 .
C2XA C1XA H1XD 110.0 .
N1XA C1XA H1XD 110.0 .
H1XC C1XA H1XD 108.4 .
C1XA C2XA C3XA 110.9(11) .
C1XA C2XA H2X3 109.5 .
C3XA C2XA H2X3 109.5 .
C1XA C2XA H2X4 109.5 .
C3XA C2XA H2X4 109.5 .
H2X3 C2XA H2X4 108.0 .
C4XA C3XA C6XA 105.9(9) .
C4XA C3XA C2XA 130.2(12) .
C6XA C3XA C2XA 123.8(11) .
C3XA C4XA N2XA 110.6(11) .
C3XA C4XA H4XA 124.7 .
N2XA C4XA H4XA 124.7 .
N2XA C5XA C6XA 108.1(9) .
N2XA C5XA C10A 131.1(11) .
C6XA C5XA C10A 120.7(10) .
C5XA C6XA C7XA 121.3(11) .
C5XA C6XA C3XA 107.1(8) .
C7XA C6XA C3XA 131.5(11) .
C8XA C7XA C6XA 117.0(11) .
C8XA C7XA H7XA 121.5 .
C6XA C7XA H7XA 121.5 .
C7XA C8XA C9XA 121.5(12) .
C7XA C8XA H8XA 119.3 .
C9XA C8XA H8XA 119.3 .
C10A C9XA C8XA 121.6(14) .
C10A C9XA H9XA 119.2 .
C8XA C9XA H9XA 119.2 .
C9XA C10A C5XA 117.6(13) .
C9XA C10A H10C 121.2 .
C5XA C10A H10C 121.2 .
O17B O17B O17W 110.8(12) 2_656

loop_
_geom_bond_atom_site_label_1
_geom_bond_atom_site_label_2
_geom_bond_distance
_geom_bond_site_symmetry_2
O8 C27 1.226(4) .
O7 C25 1.232(4) .
O10 C31 1.220(5) .
O9 C29 1.225(4) .
N16 C27 1.368(5) .
N16 C28 1.442(5) .
N16 C16 1.446(4) .
O3 C5 1.217(5) .
N2 C1 1.366(5) .
N2 C2 1.437(5) .
N2 C14 1.445(5) .
O12 C35 1.225(4) .
N12 C11 1.373(6) .
N12 C12 1.447(6) .
N12 C24 1.454(5) .
O11 C33 1.230(5) .
N15 C27 1.362(5) .
N15 C15 1.444(4) .
N15 C26 1.446(5) .
N18 C29 1.368(5) .
N18 C18 1.451(5) .
N18 C30 1.452(5) .
N19 C31 1.369(5) .
N19 C30 1.453(5) .
N19 C19 1.454(5) .
N20 C31 1.369(5) .
N20 C20 1.442(5) .
N20 C32 1.448(5) .
N23 C35 1.370(5) .
N23 C23 1.440(5) .
N23 C34 1.453(5) .
N6 C5 1.366(5) .
N6 C18 1.436(5) .
N6 C6 1.440(5) .
O2 C3 1.227(4) .
N22 C33 1.357(5) .
N22 C34 1.441(5) .
N22 C22 1.442(5) .
N3 C3 1.358(5) .
N3 C2 1.448(5) .
N3 C15 1.457(4) .
N14 C25 1.353(5) .
N14 C14 1.449(4) .
N14 C26 1.454(5) .
O1 C1 1.231(5) .
N9 C9 1.356(5) .
N9 C21 1.441(5) .
N9 C8 1.444(5) .
C36 N24 1.446(5) .
C36 N13 1.449(5) .
C36 H36A 0.9900 .
C36 H36B 0.9900 .
N5 C5 1.383(5) .
N5 C4 1.444(5) .
N5 C17 1.451(5) .
C35 N24 1.365(5) .
N7 C7 1.361(6) .
N7 C19 1.440(5) .
N7 C6 1.456(5) .
N13 C25 1.371(5) .
N13 C13 1.450(5) .
N17 C29 1.374(5) .
N17 C28 1.436(5) .
N17 C17 1.447(5) .
C34 H34A 0.9900 .
C34 H34B 0.9900 .
O4 C7 1.230(5) .
N24 C24 1.438(5) .
N21 C33 1.364(5) .
N21 C32 1.436(5) .
N21 C21 1.446(5) .
N4 C3 1.374(5) .
N4 C16 1.438(5) .
N4 C4 1.446(5) .
N10 C9 1.367(6) .
N10 C22 1.437(5) .
N10 C10 1.447(5) .
O6 C11 1.236(5) .
C17 C18 1.555(5) .
C17 H17 1.0000 .
O5 C9 1.216(5) .
N8 C7 1.366(5) .
N8 C20 1.446(5) .
N8 C8 1.449(5) .
C8 H8A 0.9900 .
C8 H8B 0.9900 .
C14 C13 1.554(5) .
C14 H14 1.0000 .
C32 H32A 0.9900 .
C32 H32B 0.9900 .
C2 H2A 0.9900 .
C2 H2B 0.9900 .
N11 C11 1.362(6) .
N11 C23 1.439(5) .
N11 C10 1.451(6) .
C23 C24 1.554(5) .
C23 H23 1.0000 .
N1 C1 1.362(5) .
N1 C12 1.445(5) .
N1 C13 1.457(5) .
C13 H13 1.0000 .
C15 C16 1.554(5) .
C15 H15 1.0000 .
C16 H16 1.0000 .
C24 H24 1.0000 .
C22 C21 1.551(5) .
C22 H22 1.0000 .
C26 H26A 0.9900 .
C26 H26B 0.9900 .
C28 H28A 0.9900 .
C28 H28B 0.9900 .
C4 H4A 0.9900 .
C4 H4B 0.9900 .
C21 H21 1.0000 .
C6 H6A 0.9900 .
C6 H6B 0.9900 .
C18 H18 1.0000 .
C20 C19 1.558(5) .
C20 H20 1.0000 .
C30 H30A 0.9900 .
C30 H30B 0.9900 .
C19 H19 1.0000 .
C12 H12A 0.9900 .
C12 H12B 0.9900 .
C10 H10A 0.9900 .
C10 H10B 0.9900 .
N1Y C1Y 1.478(5) .
N1Y H1Y1 0.9100 .
N1Y H1Y2 0.9100 .
N1Y H1Y3 0.9100 .
N2Y C5Y 1.371(5) .
N2Y C4Y 1.378(5) .
N2Y H2Y 0.8800 .
C1Y C2Y 1.515(5) .
C1Y H1Y4 0.9900 .
C1Y H1Y5 0.9900 .
C2Y C3Y 1.503(5) .
C2Y H2Y1 0.9900 .
C2Y H2Y2 0.9900 .
C3Y C4Y 1.355(5) .
C3Y C6Y 1.451(5) .
C4Y H4Y 0.9500 .
C5Y C10Y 1.397(5) .
C5Y C6Y 1.411(5) .
C6Y C7Y 1.403(5) .
C7Y C8Y 1.382(6) .
C7Y H7Y 0.9500 .
C8Y C9Y 1.411(6) .
C8Y H8Y 0.9500 .
C9Y C10Y 1.386(7) .
C9Y H9Y 0.9500 .
C10Y H10Y 0.9500 .
N1X C1X 1.482(11) .
N1X H1X1 0.9100 .
N1X H1X2 0.9100 .
N1X H1X3 0.9100 .
N2X C5X 1.376(12) .
N2X C4X 1.380(12) .
N2X H2X 0.8800 .
C1X C2X 1.507(11) .
C1X H1XA 0.9900 .
C1X H1XB 0.9900 .
C2X C3X 1.512(10) .
C2X H2X1 0.9900 .
C2X H2X2 0.9900 .
C3X C4X 1.349(11) .
C3X C6X 1.455(12) .
C4X H4X 0.9500 .
C5X C6X 1.383(11) .
C5X C10X 1.402(12) .
C6X C7X 1.393(12) .
C7X C8X 1.398(12) .
C7X H7X 0.9500 .
C8X C9X 1.376(12) .
C8X H8X 0.9500 .
C9X C10X 1.390(13) .
C9X H9X 0.9500 .
C10X H10X 0.9500 .
N1XA C1XA 1.527(14) .
N1XA H1X4 0.9100 .
N1XA H1X5 0.9100 .
N1XA H1X6 0.9100 .
N2XA C5XA 1.382(11) .
N2XA C4XA 1.389(13) .
N2XA H2XA 0.8800 .
C1XA C2XA 1.503(13) .
C1XA H1XC 0.9900 .
C1XA H1XD 0.9900 .
C2XA C3XA 1.520(12) .
C2XA H2X3 0.9900 .
C2XA H2X4 0.9900 .
C3XA C4XA 1.347(12) .
C3XA C6XA 1.456(13) .
C4XA H4XA 0.9500 .
C5XA C6XA 1.391(11) .
C5XA C10A 1.401(13) .
C6XA C7XA 1.409(11) .
C7XA C8XA 1.387(14) .
C7XA H7XA 0.9500 .
C8XA C9XA 1.388(13) .
C8XA H8XA 0.9500 .
C9XA C10A 1.386(13) .
C9XA H9XA 0.9500 .
C10A H10C 0.9500 .
O12A O12B 1.35(4) .
O3W O3WA 1.144(17) .
O17W O17B 1.41(3) .
O17B O17B 1.28(5) 2_656
O18A O18B 1.17(3) .
O11A O20W 1.32(3) .
O5W O5WA 0.64(8) .

loop_
_geom_hbond_atom_site_label_D
_geom_hbond_atom_site_label_H
_geom_hbond_atom_site_label_A
_geom_hbond_distance_DH
_geom_hbond_distance_HA
_geom_hbond_distance_DA
_geom_hbond_angle_DHA
_geom_hbond_site_symmetry_A
N1Y H1Y1 O3WA 0.91 1.75 2.584(15) 151.1 6_565
N1Y H1Y1 O3W 0.91 2.04 2.945(6) 173.8 6_565
N1Y H1Y2 O9 0.91 2.08 2.850(5) 141.4 6_565
N1Y H1Y2 O8 0.91 2.37 2.905(5) 117.1 6_565
N1Y H1Y3 O10A 0.91 2.13 2.921(12) 145.0 6_565
N1Y H1Y3 O16W 0.91 2.20 2.951(9) 139.7 6_565
N2Y H2Y O1 0.88 2.02 2.822(4) 151.0 .
N1X H1X1 O4 0.91 1.98 2.695(17) 134.4 .
N1X H1X2 O13W 0.91 1.87 2.721(13) 154.0 2_656
N1X H1X3 O5 0.91 1.96 2.873(15) 179.0 .
N2X H2X O3W 0.88 2.06 2.934(14) 175.1 6_565
N2X H2X O3WA 0.88 2.25 3.04(2) 148.5 6_565
N1XA H1X4 O13A 0.91 1.67 2.56(2) 166.3 2_656
N1XA H1X5 O6 0.91 2.28 3.000(13) 136.2 .
N1XA H1X6 O4 0.91 2.14 3.031(13) 166.0 .
N2XA H2XA O3W 0.88 2.11 2.948(13) 158.4 6_565
N2XA H2XA O3WA 0.88 2.33 3.091(19) 145.0 6_565

loop_
_geom_torsion_atom_site_label_1
_geom_torsion_atom_site_label_2
_geom_torsion_atom_site_label_3
_geom_torsion_atom_site_label_4
_geom_torsion
C15 N15 C27 O8 -174.0(3)
C26 N15 C27 O8 -3.9(5)
C15 N15 C27 N16 4.5(4)
C26 N15 C27 N16 174.6(3)
C28 N16 C27 O8 11.4(5)
C16 N16 C27 O8 173.8(3)
C28 N16 C27 N15 -167.2(3)
C16 N16 C27 N15 -4.8(4)
C23 N23 C35 O12 -176.8(4)
C34 N23 C35 O12 -10.4(6)
C23 N23 C35 N24 1.7(4)
C34 N23 C35 N24 168.1(3)
N24 C36 N13 C25 109.9(4)
N24 C36 N13 C13 -89.2(4)
C33 N22 C34 N23 -105.2(4)
C22 N22 C34 N23 86.5(4)
C35 N23 C34 N22 106.0(4)
C23 N23 C34 N22 -89.2(4)
O12 C35 N24 C24 -177.9(4)
N23 C35 N24 C24 3.6(4)
O12 C35 N24 C36 1.3(6)
N23 C35 N24 C36 -177.1(3)
N13 C36 N24 C35 -100.7(4)
N13 C36 N24 C24 78.5(4)
C29 N17 C17 N5 -109.1(4)
C28 N17 C17 N5 68.6(5)
C29 N17 C17 C18 3.3(4)
C28 N17 C17 C18 -179.0(3)
C5 N5 C17 N17 118.5(4)
C4 N5 C17 N17 -80.5(4)
C5 N5 C17 C18 6.1(4)
C4 N5 C17 C18 167.2(3)
C9 N9 C8 N8 -107.9(4)
C21 N9 C8 N8 88.1(4)
C7 N8 C8 N9 102.7(4)
C20 N8 C8 N9 -86.6(4)
C1 N2 C14 N14 -113.8(4)
C2 N2 C14 N14 77.8(4)
C1 N2 C14 C13 -2.4(4)
C2 N2 C14 C13 -170.8(3)
C25 N14 C14 N2 112.6(3)
C26 N14 C14 N2 -75.3(4)
C25 N14 C14 C13 1.0(4)
C26 N14 C14 C13 173.0(3)
C33 N21 C32 N20 99.9(4)
C21 N21 C32 N20 -86.5(5)
C31 N20 C32 N21 -105.2(4)
C20 N20 C32 N21 88.4(4)
C1 N2 C2 N3 103.3(4)
C14 N2 C2 N3 -89.4(4)
C3 N3 C2 N2 -98.9(4)
C15 N3 C2 N2 85.9(4)
C11 N11 C23 N23 107.6(4)
C10 N11 C23 N23 -71.3(5)
C11 N11 C23 C24 -4.3(4)
C10 N11 C23 C24 176.7(3)
C35 N23 C23 N11 -118.0(4)
C34 N23 C23 N11 76.1(5)
C35 N23 C23 C24 -5.6(4)
C34 N23 C23 C24 -171.5(3)
C20 N20 C31 O10 172.3(4)
C32 N20 C31 O10 4.6(6)
C20 N20 C31 N19 -5.1(4)
C32 N20 C31 N19 -172.9(3)
C30 N19 C31 O10 -0.8(6)
C19 N19 C31 O10 -173.3(4)
C30 N19 C31 N20 176.6(3)
C19 N19 C31 N20 4.2(4)
C14 N14 C25 O7 176.5(4)
C26 N14 C25 O7 4.5(6)
C14 N14 C25 N13 -2.1(4)
C26 N14 C25 N13 -174.1(3)
C36 N13 C25 O7 -13.4(6)
C13 N13 C25 O7 -176.3(4)
C36 N13 C25 N14 165.3(3)
C13 N13 C25 N14 2.4(4)
C34 N22 C33 O11 6.9(7)
C22 N22 C33 O11 176.4(4)
C34 N22 C33 N21 -172.7(3)
C22 N22 C33 N21 -3.2(5)
C32 N21 C33 O11 -4.2(6)
C21 N21 C33 O11 -178.4(4)
C32 N21 C33 N22 175.5(3)
C21 N21 C33 N22 1.2(5)
C25 N13 C13 N1 -112.8(4)
C36 N13 C13 N1 84.7(4)
C25 N13 C13 C14 -1.7(4)
C36 N13 C13 C14 -164.2(3)
C1 N1 C13 N13 113.2(4)
C12 N1 C13 N13 -73.6(5)
C1 N1 C13 C14 1.9(4)
C12 N1 C13 C14 175.0(4)
N2 C14 C13 N13 -119.5(3)
N14 C14 C13 N13 0.4(4)
N2 C14 C13 N1 0.3(4)
N14 C14 C13 N1 120.2(3)
C27 N15 C15 N3 -113.5(3)
C26 N15 C15 N3 76.6(4)
C27 N15 C15 C16 -2.5(4)
C26 N15 C15 C16 -172.4(3)
C3 N3 C15 N15 111.3(4)
C2 N3 C15 N15 -73.0(4)
C3 N3 C15 C16 0.2(4)
C2 N3 C15 C16 175.9(3)
C3 N4 C16 N16 -111.4(4)
C4 N4 C16 N16 71.9(5)
C3 N4 C16 C15 0.3(4)
C4 N4 C16 C15 -176.4(3)
C27 N16 C16 N4 114.9(3)
C28 N16 C16 N4 -83.2(4)
C27 N16 C16 C15 3.1(4)
C28 N16 C16 C15 165.0(3)
N15 C15 C16 N4 -119.9(3)
N3 C15 C16 N4 -0.3(3)
N15 C15 C16 N16 -0.3(3)
N3 C15 C16 N16 119.2(3)
C35 N24 C24 N12 104.0(4)
C36 N24 C24 N12 -75.2(4)
C35 N24 C24 C23 -6.9(4)
C36 N24 C24 C23 173.9(3)
C11 N12 C24 N24 -121.9(3)
C12 N12 C24 N24 85.9(4)
C11 N12 C24 C23 -10.8(4)
C12 N12 C24 C23 -163.0(3)
N11 C23 C24 N24 128.4(3)
N23 C23 C24 N24 7.1(3)
N11 C23 C24 N12 8.7(3)
N23 C23 C24 N12 -112.5(3)
C9 N10 C22 N22 -114.4(4)
C10 N10 C22 N22 79.2(5)
C9 N10 C22 C21 -3.2(5)
C10 N10 C22 C21 -169.6(4)
C33 N22 C22 N10 114.9(4)
C34 N22 C22 N10 -75.7(5)
C33 N22 C22 C21 3.7(4)
C34 N22 C22 C21 173.1(3)
C27 N15 C26 N14 100.6(4)
C15 N15 C26 N14 -90.4(4)
C25 N14 C26 N15 -101.3(4)
C14 N14 C26 N15 87.5(4)
C29 N17 C28 N16 98.7(4)
C17 N17 C28 N16 -78.8(4)
C27 N16 C28 N17 -106.9(4)
C16 N16 C28 N17 92.8(4)
C12 N1 C1 O1 0.6(7)
C13 N1 C1 O1 173.8(4)
C12 N1 C1 N2 -176.6(4)
C13 N1 C1 N2 -3.4(5)
C2 N2 C1 O1 -5.0(7)
C14 N2 C1 O1 -173.6(4)
C2 N2 C1 N1 172.3(3)
C14 N2 C1 N1 3.7(5)
C5 N5 C4 N4 -108.5(4)
C17 N5 C4 N4 92.4(4)
C3 N4 C4 N5 101.8(4)
C16 N4 C4 N5 -81.9(5)
C9 N9 C21 N21 118.1(4)
C8 N9 C21 N21 -76.4(5)
C9 N9 C21 C22 6.3(4)
C8 N9 C21 C22 171.7(3)
C33 N21 C21 N9 -110.9(4)
C32 N21 C21 N9 75.0(5)
C33 N21 C21 C22 1.0(4)
C32 N21 C21 C22 -173.2(3)
N10 C22 C21 N9 -1.7(4)
N22 C22 C21 N9 117.7(3)
N10 C22 C21 N21 -122.1(3)
N22 C22 C21 N21 -2.7(4)
C5 N6 C6 N7 103.6(4)
C18 N6 C6 N7 -85.3(5)
C7 N7 C6 N6 -106.0(5)
C19 N7 C6 N6 89.5(5)
C19 N7 C7 O4 175.1(4)
C6 N7 C7 O4 9.1(7)
C19 N7 C7 N8 -3.8(5)
C6 N7 C7 N8 -169.8(4)
C20 N8 C7 O4 -175.9(4)
C8 N8 C7 O4 -4.2(6)
C20 N8 C7 N7 3.1(5)
C8 N8 C7 N7 174.7(3)
C18 N18 C29 O9 173.2(4)
C30 N18 C29 O9 14.1(6)
C18 N18 C29 N17 -5.3(4)
C30 N18 C29 N17 -164.5(3)
C28 N17 C29 O9 4.6(6)
C17 N17 C29 O9 -177.6(4)
C28 N17 C29 N18 -176.8(3)
C17 N17 C29 N18 0.9(4)
C2 N3 C3 O2 3.7(6)
C15 N3 C3 O2 179.4(4)
C2 N3 C3 N4 -175.8(3)
C15 N3 C3 N4 -0.1(4)
C16 N4 C3 O2 -179.6(4)
C4 N4 C3 O2 -3.0(6)
C16 N4 C3 N3 -0.1(4)
C4 N4 C3 N3 176.5(3)
C5 N6 C18 N18 -109.7(4)
C6 N6 C18 N18 78.4(4)
C5 N6 C18 C17 1.8(4)
C6 N6 C18 C17 -170.2(3)
C29 N18 C18 N6 118.5(4)
C30 N18 C18 N6 -82.7(4)
C29 N18 C18 C17 7.1(4)
C30 N18 C18 C17 165.8(3)
N17 C17 C18 N6 -125.7(3)
N5 C17 C18 N6 -4.6(3)
N17 C17 C18 N18 -6.0(4)
N5 C17 C18 N18 115.2(3)
C18 N6 C5 O3 -176.9(4)
C6 N6 C5 O3 -5.0(6)
C18 N6 C5 N5 2.0(4)
C6 N6 C5 N5 173.8(4)
C4 N5 C5 O3 12.2(6)
C17 N5 C5 O3 173.6(4)
C4 N5 C5 N6 -166.7(3)
C17 N5 C5 N6 -5.3(4)
C31 N20 C20 N8 115.0(4)
C32 N20 C20 N8 -77.3(4)
C31 N20 C20 C19 3.9(4)
C32 N20 C20 C19 171.6(3)
C7 N8 C20 N20 -112.6(4)
C8 N8 C20 N20 75.8(5)
C7 N8 C20 C19 -1.2(4)
C8 N8 C20 C19 -172.8(3)
C29 N18 C30 N19 -115.0(4)
C18 N18 C30 N19 88.1(4)
C31 N19 C30 N18 106.6(4)
C19 N19 C30 N18 -81.8(4)
C7 N7 C19 N19 114.4(4)
C6 N7 C19 N19 -79.7(5)
C7 N7 C19 C20 3.0(4)
C6 N7 C19 C20 168.8(3)
C31 N19 C19 N7 -113.4(4)
C30 N19 C19 N7 74.3(5)
C31 N19 C19 C20 -1.7(4)
C30 N19 C19 C20 -174.0(3)
N20 C20 C19 N7 118.9(3)
N8 C20 C19 N7 -1.0(4)
N20 C20 C19 N19 -1.3(4)
N8 C20 C19 N19 -121.2(3)
C23 N11 C11 O6 177.1(4)
C10 N11 C11 O6 -4.0(6)
C23 N11 C11 N12 -2.3(4)
C10 N11 C11 N12 176.6(3)
C12 N12 C11 O6 -18.0(6)
C24 N12 C11 O6 -170.7(4)
C12 N12 C11 N11 161.4(3)
C24 N12 C11 N11 8.7(4)
C21 N9 C9 O5 169.7(5)
C8 N9 C9 O5 4.0(8)
C21 N9 C9 N10 -8.5(5)
C8 N9 C9 N10 -174.2(4)
C22 N10 C9 O5 -171.0(5)
C10 N10 C9 O5 -4.6(8)
C22 N10 C9 N9 7.2(5)
C10 N10 C9 N9 173.6(4)
C1 N1 C12 N12 -108.2(5)
C13 N1 C12 N12 79.3(6)
C11 N12 C12 N1 119.3(4)
C24 N12 C12 N1 -90.9(5)
C9 N10 C10 N11 104.2(5)
C22 N10 C10 N11 -90.8(6)
C11 N11 C10 N10 -94.4(5)
C23 N11 C10 N10 84.4(5)
N1Y C1Y C2Y C3Y -176.8(4)
C1Y C2Y C3Y C4Y -111.1(5)
C1Y C2Y C3Y C6Y 71.1(5)
C6Y C3Y C4Y N2Y -0.3(4)
C2Y C3Y C4Y N2Y -178.4(3)
C5Y N2Y C4Y C3Y 0.5(4)
C4Y N2Y C5Y C10Y 179.3(4)
C4Y N2Y C5Y C6Y -0.5(4)
N2Y C5Y C6Y C7Y 178.9(3)
C10Y C5Y C6Y C7Y -0.9(6)
N2Y C5Y C6Y C3Y 0.3(4)
C10Y C5Y C6Y C3Y -179.5(3)
C4Y C3Y C6Y C7Y -178.3(4)
C2Y C3Y C6Y C7Y -0.2(7)
C4Y C3Y C6Y C5Y 0.0(4)
C2Y C3Y C6Y C5Y 178.1(3)
C5Y C6Y C7Y C8Y 1.1(5)
C3Y C6Y C7Y C8Y 179.2(4)
C6Y C7Y C8Y C9Y -0.9(6)
C7Y C8Y C9Y C10Y 0.5(7)
C8Y C9Y C10Y C5Y -0.2(6)
N2Y C5Y C10Y C9Y -179.3(4)
C6Y C5Y C10Y C9Y 0.4(6)
N1X C1X C2X C3X 171.2(12)
C1X C2X C3X C4X 86(2)
C1X C2X C3X C6X -98(2)
C6X C3X C4X N2X -3(2)
C2X C3X C4X N2X 173.0(17)
C5X N2X C4X C3X 4(3)
C4X N2X C5X C6X -3(3)
C4X N2X C5X C10X 175(2)
N2X C5X C6X C7X -176(2)
C10X C5X C6X C7X 5(4)
N2X C5X C6X C3X 2(3)
C10X C5X C6X C3X -177(2)
C4X C3X C6X C5X 1(3)
C2X C3X C6X C5X -175.1(18)
C4X C3X C6X C7X 178(3)
C2X C3X C6X C7X 2(4)
C5X C6X C7X C8X -3(4)
C3X C6X C7X C8X -180(2)
C6X C7X C8X C9X 0(4)
C7X C8X C9X C10X 1(5)
C8X C9X C10X C5X 1(5)
N2X C5X C10X C9X 177(3)
C6X C5X C10X C9X -4(4)
N1XA C1XA C2XA C3XA 160.1(18)
C1XA C2XA C3XA C4XA 4(4)
C1XA C2XA C3XA C6XA -174(3)
C6XA C3XA C4XA N2XA 8(4)
C2XA C3XA C4XA N2XA -170(3)
C5XA N2XA C4XA C3XA -8(3)
C4XA N2XA C5XA C6XA 5(3)
C4XA N2XA C5XA C10A -173(3)
N2XA C5XA C6XA C7XA 177(3)
C10A C5XA C6XA C7XA -5(5)
N2XA C5XA C6XA C3XA 0(3)
C10A C5XA C6XA C3XA 178(3)
C4XA C3XA C6XA C5XA -5(4)
C2XA C3XA C6XA C5XA 173(3)
C4XA C3XA C6XA C7XA 179(3)
C2XA C3XA C6XA C7XA -3(5)
C5XA C6XA C7XA C8XA 3(4)
C3XA C6XA C7XA C8XA 179(3)
C6XA C7XA C8XA C9XA 1(5)
C7XA C8XA C9XA C10A -4(6)
C8XA C9XA C10A C5XA 2(6)
N2XA C5XA C10A C9XA -180(3)
C6XA C5XA C10A C9XA 3(5)
